data_4067938
loop_
_publ_author_name
'Behrens, Ulrich'
'Hoffmann, Frank'
'Olbrich, Falk'

_publ_section_title
;
 Solid-State Structures of Base-Free Lithium and Sodium Tetraphenylborates
 at Room and Low Temperature: Comparison with the Higher Homologues
 MB(C6H5)4(M = K, Rb, Cs)
;
_journal_issue 3
_journal_name_full Organometallics
_journal_page_first 905
_journal_paper_doi 10.1021/om200943n
_journal_volume 31
_journal_year 2012
_chemical_formula_moiety 'C24 H20 B Na'
_chemical_formula_sum 'C24 H20 B Na'
_chemical_formula_weight 342.20
_chemical_name_common NaB(C6H5)4
_chemical_name_systematic
; 
 Sodium tetraphenylborate at 295 K
;
_space_group_IT_number 121
_symmetry_cell_setting tetragonal
_symmetry_space_group_name_Hall 'I -4 2'
_symmetry_space_group_name_H-M 'I -4 2 m'
_atom_sites_solution_hydrogens geom
_atom_sites_solution_primary direct
_atom_sites_solution_secondary difmap
_audit_creation_method SHELXL-97
_cell_angle_alpha 90.00
_cell_angle_beta 90.00
_cell_angle_gamma 90.00
_cell_formula_units_Z 2
_cell_length_a 11.4770(10)
_cell_length_b 11.4770(10)
_cell_length_c 7.4405(14)
_cell_measurement_reflns_used 110
_cell_measurement_temperature 295
_cell_measurement_theta_max 27.50
_cell_measurement_theta_min 2.00
_cell_volume 980.1(2)
_computing_cell_refinement 'SAINT (Bruker AXS, 1998)'
_computing_data_collection 'SMART (Bruker AXS, 1998)'
_computing_data_reduction 'SAINT (Bruker AXS, 1998)'
_computing_molecular_graphics 'SHELXTL (Bruker AXS, 1998)'
_computing_publication_material 'SHELXTL (Bruker AXS, 1998)'
_computing_structure_refinement 'SHELXL-97 (Sheldrick, 1997)'
_computing_structure_solution 'SHELXS-97 (Sheldrick, 1997)'
_diffrn_ambient_temperature 295
_diffrn_measured_fraction_theta_full 0.978
_diffrn_measured_fraction_theta_max 0.978
_diffrn_measurement_device_type 'Bruker AXS, 1998'
_diffrn_measurement_method omega-scan
_diffrn_radiation_monochromator graphite
_diffrn_radiation_source 'fine-focus sealed tube'
_diffrn_radiation_type MoK\a
_diffrn_radiation_wavelength 0.71073
_diffrn_reflns_av_R_equivalents 0.0293
_diffrn_reflns_av_sigmaI/netI 0.0086
_diffrn_reflns_limit_h_max 14
_diffrn_reflns_limit_h_min -14
_diffrn_reflns_limit_k_max 14
_diffrn_reflns_limit_k_min -14
_diffrn_reflns_limit_l_max 9
_diffrn_reflns_limit_l_min -9
_diffrn_reflns_number 5466
_diffrn_reflns_theta_full 27.46
_diffrn_reflns_theta_max 27.46
_diffrn_reflns_theta_min 3.26
_diffrn_standards_decay_% 0
_diffrn_standards_interval_count none
_diffrn_standards_interval_time none
_diffrn_standards_number none
_exptl_absorpt_coefficient_mu 0.084
_exptl_absorpt_correction_T_max 0.9842
_exptl_absorpt_correction_T_min 0.9208
_exptl_absorpt_correction_type multi-scan
_exptl_absorpt_process_details 'SADABS (Bruker AXS, 1998)'
_exptl_crystal_colour colourless
_exptl_crystal_density_diffrn 1.160
_exptl_crystal_density_meas ?
_exptl_crystal_density_method 'not measured'
_exptl_crystal_description block
_exptl_crystal_F_000 360
_exptl_crystal_size_max 1.00
_exptl_crystal_size_mid 0.24
_exptl_crystal_size_min 0.19
_refine_diff_density_max 0.149
_refine_diff_density_min -0.164
_refine_diff_density_rms 0.024
_refine_ls_abs_structure_details 'Flack H D (1983), Acta Cryst. A39, 876-881'
_refine_ls_extinction_coef 0
_refine_ls_extinction_method none
_refine_ls_goodness_of_fit_ref 1.002
_refine_ls_hydrogen_treatment riding
_refine_ls_matrix_type full
_refine_ls_number_parameters 38
_refine_ls_number_reflns 349
_refine_ls_number_restraints 0
_refine_ls_restrained_S_all 1.002
_refine_ls_R_factor_all 0.0365
_refine_ls_R_factor_gt 0.0359
_refine_ls_shift/su_max 0.000
_refine_ls_shift/su_mean 0.000
_refine_ls_structure_factor_coef Fsqd
_refine_ls_weighting_details 'calc w=1/[\s^2^(Fo^2^)+(0.0570P)^2^+0.3500P] where P=(Fo^2^+2Fc^2^)/3'
_refine_ls_weighting_scheme calc
_refine_ls_wR_factor_gt 0.1032
_refine_ls_wR_factor_ref 0.1037
_reflns_number_gt 341
_reflns_number_total 349
_reflns_threshold_expression >2sigma(I)
_cod_data_source_file om200943n_si_002.cif
_cod_data_source_block 11_10hh
_cod_depositor_comments
;
The following automatic conversions were performed:

'_exptl_crystal_density_meas' value 'not measured' was changed to '?'
- the value is perceived as not measured.

Automatic conversion script
Id: cif_fix_values 3008 2015-01-20 13:52:24Z robertas 
;
_cod_database_code 4067938

loop_
_symmetry_equiv_pos_as_xyz
'x, y, z'
'-x, -y, z'
'y, -x, -z'
'-y, x, -z'
'-x, y, -z'
'x, -y, -z'
'-y, -x, z'
'y, x, z'
'x+1/2, y+1/2, z+1/2'
'-x+1/2, -y+1/2, z+1/2'
'y+1/2, -x+1/2, -z+1/2'
'-y+1/2, x+1/2, -z+1/2'
'-x+1/2, y+1/2, -z+1/2'
'x+1/2, -y+1/2, -z+1/2'
'-y+1/2, -x+1/2, z+1/2'
'y+1/2, x+1/2, z+1/2'

loop_
_atom_site_label
_atom_site_type_symbol
_atom_site_fract_x
_atom_site_fract_y
_atom_site_fract_z
_atom_site_U_iso_or_equiv
_atom_site_adp_type
_atom_site_occupancy
_atom_site_symmetry_multiplicity
_atom_site_calc_flag
_atom_site_refinement_flags
Na1 Na 0.0000 0.0000 0.0000 0.0844(10) Uani 1 8 d S
B1 B 0.0000 0.0000 -0.5000 0.0355(9) Uani 1 8 d S
C1 C 0.07941(12) -0.07941(12) -0.3633(3) 0.0417(5) Uani 1 2 d S
C2 C 0.04085(18) -0.18548(17) -0.2937(3) 0.0601(6) Uani 1 1 d .
H2 H -0.0300 -0.2152 -0.3336 0.080(8) Uiso 1 1 calc R
C3 C 0.1040(2) -0.2490(2) -0.1667(4) 0.0782(8) Uani 1 1 d .
H3 H 0.0749 -0.3194 -0.1241 0.102(9) Uiso 1 1 calc R
C4 C 0.20839(19) -0.20839(19) -0.1047(4) 0.0828(12) Uani 1 2 d S
H4 H 0.2512 -0.2512 -0.0216 0.102(12) Uiso 1 2 calc SR

loop_
_atom_site_aniso_label
_atom_site_aniso_U_11
_atom_site_aniso_U_22
_atom_site_aniso_U_33
_atom_site_aniso_U_23
_atom_site_aniso_U_13
_atom_site_aniso_U_12
Na1 0.1056(14) 0.1056(14) 0.0420(11) 0.000 0.000 0.000
B1 0.0386(13) 0.0386(13) 0.029(2) 0.000 0.000 0.000
C1 0.0471(7) 0.0471(7) 0.0311(9) -0.0035(6) 0.0035(6) 0.0132(9)
C2 0.0537(10) 0.0663(11) 0.0602(11) 0.0214(10) 0.0116(9) 0.0101(8)
C3 0.0816(15) 0.0826(16) 0.0704(15) 0.0360(13) 0.0212(13) 0.0297(12)
C4 0.1015(18) 0.1015(18) 0.0453(17) 0.0052(9) -0.0052(9) 0.058(2)

loop_
_atom_type_symbol
_atom_type_description
_atom_type_scat_dispersion_real
_atom_type_scat_dispersion_imag
_atom_type_scat_source
C C 0.0033 0.0000 'International Tables Vol C Tables 4.2.6.8 and 6.1.1.4'
H H 0.0000 0.0000 'International Tables Vol C Tables 4.2.6.8 and 6.1.1.4'
B B 0.0013 0.0000 'International Tables Vol C Tables 4.2.6.8 and 6.1.1.4'
Na Na 0.0362 0.0000 'International Tables Vol C Tables 4.2.6.8 and 6.1.1.4'

loop_
_geom_angle_atom_site_label_1
_geom_angle_atom_site_label_2
_geom_angle_atom_site_label_3
_geom_angle
_geom_angle_site_symmetry_1
_geom_angle_site_symmetry_3
C1 Na1 C1 144.56(5) 4 .
C1 Na1 C1 144.56(5) 4 2
C1 Na1 C1 50.99(8) . 2
C1 Na1 C1 50.99(8) 4 3
C1 Na1 C1 144.56(5) . 3
C1 Na1 C1 144.56(5) 2 3
C1 Na1 C2 26.47(4) 4 6
C1 Na1 C2 143.39(4) . 6
C1 Na1 C2 118.38(4) 2 6
C1 Na1 C2 67.49(5) 3 6
C1 Na1 C2 143.39(4) 4 8
C1 Na1 C2 67.49(5) . 8
C1 Na1 C2 26.47(4) 2 8
C1 Na1 C2 118.38(4) 3 8
C2 Na1 C2 120.08(4) 6 8
C1 Na1 C2 26.47(4) 4 4
C1 Na1 C2 118.38(4) . 4
C1 Na1 C2 143.39(4) 2 4
C1 Na1 C2 67.49(5) 3 4
C2 Na1 C2 44.70(7) 6 4
C2 Na1 C2 162.53(8) 8 4
C1 Na1 C2 143.39(4) 4 .
C1 Na1 C2 26.47(4) . .
C1 Na1 C2 67.49(5) 2 .
C1 Na1 C2 118.38(4) 3 .
C2 Na1 C2 162.53(8) 6 .
C2 Na1 C2 73.04(7) 8 .
C2 Na1 C2 120.08(4) 4 .
C1 Na1 C2 67.49(5) 4 3
C1 Na1 C2 143.39(4) . 3
C1 Na1 C2 118.38(4) 2 3
C1 Na1 C2 26.47(4) 3 3
C2 Na1 C2 73.04(7) 6 3
C2 Na1 C2 92.78(7) 8 3
C2 Na1 C2 89.86(7) 4 3
C2 Na1 C2 120.08(4) . 3
C1 Na1 C2 118.38(4) 4 2
C1 Na1 C2 67.49(5) . 2
C1 Na1 C2 26.47(4) 2 2
C1 Na1 C2 143.39(4) 3 2
C2 Na1 C2 92.78(7) 6 2
C2 Na1 C2 44.70(7) 8 2
C2 Na1 C2 120.08(4) 4 2
C2 Na1 C2 89.86(7) . 2
C2 Na1 C2 120.08(4) 3 2
C1 Na1 C2 118.38(4) 4 7
C1 Na1 C2 26.47(4) . 7
C1 Na1 C2 67.49(5) 2 7
C1 Na1 C2 143.39(4) 3 7
C2 Na1 C2 120.08(4) 6 7
C2 Na1 C2 89.86(7) 8 7
C2 Na1 C2 92.78(7) 4 7
C2 Na1 C2 44.70(7) . 7
C2 Na1 C2 162.53(8) 3 7
C2 Na1 C2 73.04(7) 2 7
C1 Na1 C2 67.49(5) 4 5
C1 Na1 C2 118.38(4) . 5
C1 Na1 C2 143.39(4) 2 5
C1 Na1 C2 26.47(4) 3 5
C2 Na1 C2 89.86(7) 6 5
C2 Na1 C2 120.08(4) 8 5
C2 Na1 C2 73.04(7) 4 5
C2 Na1 C2 92.78(7) . 5
C2 Na1 C2 44.70(7) 3 5
C2 Na1 C2 162.53(8) 2 5
C2 Na1 C2 120.08(4) 7 5
C1 Na1 C3 119.16(5) 4 .
C1 Na1 C3 45.16(5) . .
C1 Na1 C3 91.96(6) 2 .
C1 Na1 C3 100.58(5) 3 .
C2 Na1 C3 143.09(6) 6 .
C2 Na1 C3 96.53(6) 8 .
C2 Na1 C3 98.42(6) 4 .
C2 Na1 C3 24.73(6) . .
C2 Na1 C3 112.32(6) 3 .
C2 Na1 C3 112.46(5) 2 .
C2 Na1 C3 50.20(6) 7 .
C2 Na1 C3 74.14(5) 5 .
C1 Na1 C3 100.58(5) 4 7
C1 Na1 C3 45.16(5) . 7
C1 Na1 C3 91.96(6) 2 7
C1 Na1 C3 119.16(5) 3 7
C2 Na1 C3 112.32(6) 6 7
C2 Na1 C3 112.46(5) 8 7
C2 Na1 C3 74.14(5) 4 7
C2 Na1 C3 50.20(6) . 7
C2 Na1 C3 143.09(6) 3 7
C2 Na1 C3 96.53(6) 2 7
C2 Na1 C3 24.73(6) 7 7
C2 Na1 C3 98.42(6) 5 7
C3 Na1 C3 41.31(9) . 7
C1 Na1 C4 101.69(5) 4 .
C1 Na1 C4 51.53(6) . .
C1 Na1 C4 102.52(6) 2 .
C1 Na1 C4 101.69(5) 3 .
C2 Na1 C4 121.97(5) 6 .
C2 Na1 C4 114.90(6) 8 .
C2 Na1 C4 77.78(6) 4 .
C2 Na1 C4 42.36(6) . .
C2 Na1 C4 121.97(5) 3 .
C2 Na1 C4 114.90(6) 2 .
C2 Na1 C4 42.36(6) 7 .
C2 Na1 C4 77.78(6) 5 .
C3 Na1 C4 23.03(5) . .
C3 Na1 C4 23.03(5) 7 .
C1 B1 C1 112.57(7) 2 3_554
C1 B1 C1 112.57(7) 2 4_554
C1 B1 C1 103.44(14) 3_554 4_554
C1 B1 C1 103.44(14) 2 .
C1 B1 C1 112.57(7) 3_554 .
C1 B1 C1 112.57(7) 4_554 .
C2 C1 C2 114.6(2) 7 .
C2 C1 B1 122.57(12) 7 .
C2 C1 B1 122.57(12) . .
C2 C1 Na1 80.44(12) 7 .
C2 C1 Na1 80.44(12) . .
B1 C1 Na1 102.78(9) . .
C1 C2 C3 122.8(2) . .
C1 C2 Na1 73.09(12) . .
C3 C2 Na1 87.71(15) . .
C1 C2 H2 118.6 . .
C3 C2 H2 118.6 . .
Na1 C2 H2 110.2 . .
C4 C3 C2 120.3(2) . .
C4 C3 Na1 84.02(17) . .
C2 C3 Na1 67.57(13) . .
C4 C3 H3 119.8 . .
C2 C3 H3 119.8 . .
Na1 C3 H3 119.2 . .
C3 C4 C3 119.0(3) . 7
C3 C4 Na1 72.95(16) . .
C3 C4 Na1 72.95(16) 7 .
C3 C4 H4 120.5 . .
C3 C4 H4 120.5 7 .
Na1 C4 H4 125.3 . .

loop_
_geom_bond_atom_site_label_1
_geom_bond_atom_site_label_2
_geom_bond_distance
_geom_bond_site_symmetry_2
Na1 C1 2.995(2) 4
Na1 C1 2.995(2) .
Na1 C1 2.995(2) 2
Na1 C1 2.995(2) 3
Na1 C2 3.086(2) 6
Na1 C2 3.086(2) 8
Na1 C2 3.086(2) 4
Na1 C2 3.086(2) .
Na1 C2 3.086(2) 3
Na1 C2 3.086(2) 2
Na1 C2 3.086(2) 7
Na1 C2 3.086(2) 5
Na1 C3 3.337(2) .
Na1 C3 3.337(2) 7
Na1 C4 3.471(3) .
B1 C1 1.642(2) 2
B1 C1 1.642(2) 3_554
B1 C1 1.642(2) 4_554
B1 C1 1.642(2) .
C1 C2 1.395(2) 7
C1 C2 1.395(2) .
C2 C3 1.397(3) .
C2 H2 0.9300 .
C3 C4 1.366(3) .
C3 H3 0.9300 .
C4 C3 1.366(3) 7
C4 H4 0.9300 .
